data_7120933
loop_
_publ_author_name
'Sun, Qikun'
'Tang, Liangliang'
'Zhang, Zhenzhen'
'Zhang, Kai'
'Xie, Zongliang'
'Chi, Zhenguo'
'Zhang, Haichang'
'Yang, Wenjun'

_publ_section_title
;
 Bright NUV mechanofluorescence from a terpyridine-based pure organic
 crystal.
;
_journal_issue 1
_journal_name_full 'Chemical communications (Cambridge, England)'
_journal_page_first 94
_journal_page_last 97
_journal_paper_doi 10.1039/c7cc08064f
_journal_volume 54
_journal_year 2017
_chemical_formula_sum 'C27 H26 B N3 O2'
_chemical_formula_weight 435.32
_chemical_name_systematic BP-TPY
_space_group_IT_number 7
_space_group_name_Hall 'P -2yc'
_space_group_name_H-M_alt 'P 1 c 1'
_symmetry_cell_setting monoclinic
_symmetry_space_group_name_Hall 'P -2yc'
_symmetry_space_group_name_H-M 'P 1 c 1'
_atom_sites_solution_hydrogens geom
_atom_sites_solution_primary direct
_atom_sites_solution_secondary difmap
_audit_creation_method SHELXL-97
_audit_update_record
;
2017-10-15 deposited with the CCDC.
2017-11-29 downloaded from the CCDC.
;
_cell_angle_alpha 90.00
_cell_angle_beta 128.652(16)
_cell_angle_gamma 90.00
_cell_formula_units_Z 4
_cell_length_a 18.7210(10)
_cell_length_b 6.5310(10)
_cell_length_c 23.8400(10)
_cell_measurement_reflns_used 1271
_cell_measurement_temperature 100(2)
_cell_measurement_theta_max 20.26
_cell_measurement_theta_min 2.22
_cell_volume 2276.4(6)
_computing_cell_refinement 'Bruker SAINT'
_computing_data_collection 'Bruker APEX2'
_computing_data_reduction 'Bruker SAINT'
_computing_molecular_graphics 'Bruker SHELXTL'
_computing_publication_material 'Bruker SHELXTL'
_computing_structure_refinement 'SHELXL-97 (Sheldrick, 2008)'
_computing_structure_solution 'SHELXS-97 (Sheldrick, 2008)'
_diffrn_ambient_temperature 100(2)
_diffrn_measured_fraction_theta_full 0.998
_diffrn_measured_fraction_theta_max 0.998
_diffrn_measurement_device_type 'Bruker APEX-II CCD'
_diffrn_measurement_method '\f and \w scans'
_diffrn_radiation_monochromator graphite
_diffrn_radiation_source 'fine-focus sealed tube'
_diffrn_radiation_type MoK\a
_diffrn_radiation_wavelength 0.71073
_diffrn_reflns_av_R_equivalents 0.0701
_diffrn_reflns_av_sigmaI/netI 0.1086
_diffrn_reflns_limit_h_max 22
_diffrn_reflns_limit_h_min -21
_diffrn_reflns_limit_k_max 6
_diffrn_reflns_limit_k_min -7
_diffrn_reflns_limit_l_max 22
_diffrn_reflns_limit_l_min -28
_diffrn_reflns_number 10867
_diffrn_reflns_theta_full 25.00
_diffrn_reflns_theta_max 25.00
_diffrn_reflns_theta_min 1.39
_exptl_absorpt_coefficient_mu 0.080
_exptl_absorpt_correction_T_max 0.9857
_exptl_absorpt_correction_T_min 0.9794
_exptl_absorpt_correction_type multi-scan
_exptl_absorpt_process_details SADABS
_exptl_crystal_colour colorless
_exptl_crystal_density_diffrn 1.270
_exptl_crystal_density_method 'not measured'
_exptl_crystal_description block
_exptl_crystal_F_000 920
_exptl_crystal_recrystallization_method 'Vapour deposition'
_exptl_crystal_size_max 0.26
_exptl_crystal_size_mid 0.21
_exptl_crystal_size_min 0.18
_refine_diff_density_max 0.254
_refine_diff_density_min -0.258
_refine_diff_density_rms 0.057
_refine_ls_extinction_method none
_refine_ls_goodness_of_fit_ref 0.983
_refine_ls_hydrogen_treatment constr
_refine_ls_matrix_type full
_refine_ls_number_parameters 596
_refine_ls_number_reflns 5921
_refine_ls_number_restraints 2
_refine_ls_restrained_S_all 0.983
_refine_ls_R_factor_all 0.0981
_refine_ls_R_factor_gt 0.0651
_refine_ls_shift/su_max 0.000
_refine_ls_shift/su_mean 0.000
_refine_ls_structure_factor_coef Fsqd
_refine_ls_weighting_details 'calc w=1/[\s^2^(Fo^2^)+(0.0100P)^2^+3.0000P] where P=(Fo^2^+2Fc^2^)/3'
_refine_ls_weighting_scheme calc
_refine_ls_wR_factor_gt 0.1334
_refine_ls_wR_factor_ref 0.1470
_reflns_number_gt 4209
_reflns_number_total 5921
_reflns_threshold_expression >2sigma(I)
_cod_data_source_file c7cc08064f6.cif
_cod_data_source_block a
_cod_depositor_comments
;
The following automatic conversions were performed:

'_symmetry_cell_setting' value 'Monoclinic' changed to 'monoclinic'
according to
/home/data/users/saulius/crontab/automatic-downloads/rss-feeds/RSC/lib/dictionaries/cif_core.dic
dictionary named 'cif_core.dic' version 2.4.2 from 2011-04-26.

'_exptl_absorpt_correction_type' value 'Multi-scan' changed to
'multi-scan' according to
/home/data/users/saulius/crontab/automatic-downloads/rss-feeds/RSC/lib/dictionaries/cif_core.dic
dictionary named 'cif_core.dic' version 2.4.2 from 2011-04-26.

Automatic conversion script
Id: cif_fix_values 4973 2017-02-22 13:04:09Z antanas 

 Adding full bibliography for 7120933.cif.
;
_cod_original_cell_volume 2276.4(4)
_cod_original_sg_symbol_H-M 'Pc   '
_cod_database_code 7120933

loop_
_symmetry_equiv_pos_as_xyz
'x, y, z'
'x, -y, z+1/2'

loop_
_atom_site_label
_atom_site_type_symbol
_atom_site_fract_x
_atom_site_fract_y
_atom_site_fract_z
_atom_site_U_iso_or_equiv
_atom_site_adp_type
_atom_site_occupancy
_atom_site_symmetry_multiplicity
_atom_site_calc_flag
_atom_site_refinement_flags
O1 O 0.2075(2) 0.5305(5) -0.03060(19) 0.0299(9) Uani 1 1 d .
O2 O 0.2587(2) 0.2013(6) -0.00191(19) 0.0310(9) Uani 1 1 d .
O3 O 1.1847(2) -0.3092(6) 0.20641(19) 0.0309(9) Uani 1 1 d .
O4 O 1.2515(2) 0.0065(6) 0.2413(2) 0.0348(9) Uani 1 1 d .
C4 C 0.7632(4) 1.2088(9) 0.4718(3) 0.0293(13) Uani 1 1 d .
H4A H 0.8179 1.1360 0.4982 0.035 Uiso 1 1 calc R
N2 N 0.7720(3) 0.8429(7) 0.4127(2) 0.0260(10) Uani 1 1 d .
C12 C 0.9345(4) 0.6200(10) 0.4990(3) 0.0359(14) Uani 1 1 d .
H12A H 0.9324 0.7475 0.5153 0.043 Uiso 1 1 calc R
C31 C 0.6876(4) 0.7846(8) 0.1781(3) 0.0298(13) Uani 1 1 d .
H31A H 0.6311 0.7226 0.1447 0.036 Uiso 1 1 calc R
N5 N 0.6822(3) 0.4052(7) 0.1175(2) 0.0264(10) Uani 1 1 d .
C39 C 0.5158(4) 0.1901(9) 0.0351(3) 0.0363(14) Uani 1 1 d .
H39A H 0.5185 0.3154 0.0549 0.044 Uiso 1 1 calc R
C1 C 0.7566(4) 1.3903(9) 0.4983(3) 0.0356(14) Uani 1 1 d .
H1A H 0.8066 1.4425 0.5422 0.043 Uiso 1 1 calc R
C2 C 0.6735(4) 1.4918(9) 0.4577(3) 0.0353(14) Uani 1 1 d .
H2A H 0.6660 1.6139 0.4735 0.042 Uiso 1 1 calc R
C3 C 0.6028(4) 1.4073(9) 0.3936(3) 0.0317(13) Uani 1 1 d .
H3A H 0.5470 1.4755 0.3666 0.038 Uiso 1 1 calc R
N1 N 0.6082(3) 1.2327(7) 0.3668(2) 0.0296(11) Uani 1 1 d .
C5 C 0.6887(4) 1.1368(8) 0.4063(3) 0.0266(13) Uani 1 1 d .
C6 C 0.6929(3) 0.9467(8) 0.3749(3) 0.0239(12) Uani 1 1 d .
C7 C 0.6156(3) 0.8764(8) 0.3090(3) 0.0232(12) Uani 1 1 d .
H7A H 0.5616 0.9513 0.2839 0.028 Uiso 1 1 calc R
C8 C 0.6190(3) 0.6954(8) 0.2807(3) 0.0254(12) Uani 1 1 d .
C9 C 0.7001(3) 0.5860(8) 0.3201(3) 0.0258(12) Uani 1 1 d .
H9A H 0.7047 0.4621 0.3034 0.031 Uiso 1 1 calc R
C10 C 0.7753(3) 0.6676(9) 0.3862(3) 0.0250(12) Uani 1 1 d .
C11 C 0.8619(3) 0.5501(9) 0.4314(3) 0.0308(13) Uani 1 1 d .
N3 N 0.8640(3) 0.3718(7) 0.4063(2) 0.0302(11) Uani 1 1 d .
C13 C 0.9376(4) 0.2507(10) 0.4482(3) 0.0439(16) Uani 1 1 d .
H13A H 0.9390 0.1247 0.4307 0.053 Uiso 1 1 calc R
C14 C 1.0110(4) 0.3095(10) 0.5163(3) 0.0422(16) Uani 1 1 d .
H14A H 1.0607 0.2222 0.5450 0.051 Uiso 1 1 calc R
C15 C 1.0108(4) 0.4944(10) 0.5419(3) 0.0407(16) Uani 1 1 d .
H15A H 1.0610 0.5368 0.5874 0.049 Uiso 1 1 calc R
C16 C 0.5361(3) 0.6154(8) 0.2116(3) 0.0241(12) Uani 1 1 d .
C17 C 0.4767(3) 0.7524(9) 0.1555(3) 0.0286(13) Uani 1 1 d .
H17A H 0.4919 0.8903 0.1603 0.034 Uiso 1 1 calc R
C18 C 0.3963(4) 0.6828(9) 0.0938(3) 0.0295(13) Uani 1 1 d .
H18A H 0.3572 0.7757 0.0574 0.035 Uiso 1 1 calc R
C19 C 0.3712(3) 0.4787(8) 0.0838(3) 0.0241(12) Uani 1 1 d .
C20 C 0.4321(3) 0.3438(8) 0.1393(3) 0.0279(13) Uani 1 1 d .
H20A H 0.4173 0.2056 0.1339 0.034 Uiso 1 1 calc R
C21 C 0.5133(3) 0.4095(8) 0.2015(3) 0.0276(13) Uani 1 1 d .
H21A H 0.5532 0.3155 0.2372 0.033 Uiso 1 1 calc R
C22 C 0.1372(4) 0.4077(8) -0.0933(3) 0.0310(13) Uani 1 1 d .
C23 C 0.0443(4) 0.4829(10) -0.1215(3) 0.0486(18) Uani 1 1 d .
H23A H 0.0348 0.6184 -0.1407 0.073 Uiso 1 1 calc R
H23B H 0.0405 0.4858 -0.0832 0.073 Uiso 1 1 calc R
H23C H -0.0017 0.3927 -0.1587 0.073 Uiso 1 1 calc R
C24 C 0.1535(4) 0.4377(10) -0.1475(3) 0.0443(16) Uani 1 1 d .
H24A H 0.1383 0.5757 -0.1652 0.066 Uiso 1 1 calc R
H24B H 0.1158 0.3442 -0.1868 0.066 Uiso 1 1 calc R
H24C H 0.2167 0.4121 -0.1250 0.066 Uiso 1 1 calc R
C25 C 0.1599(4) 0.1887(9) -0.0621(3) 0.0351(14) Uani 1 1 d .
C26 C 0.1163(4) 0.1303(12) -0.0291(3) 0.059(2) Uani 1 1 d .
H26A H 0.1242 0.2391 0.0014 0.088 Uiso 1 1 calc R
H26B H 0.1445 0.0079 -0.0012 0.088 Uiso 1 1 calc R
H26C H 0.0522 0.1064 -0.0663 0.088 Uiso 1 1 calc R
C27 C 0.1481(4) 0.0236(9) -0.1125(3) 0.0498(18) Uani 1 1 d .
H27A H 0.1629 -0.1076 -0.0895 0.075 Uiso 1 1 calc R
H27B H 0.1881 0.0515 -0.1238 0.075 Uiso 1 1 calc R
H27C H 0.0858 0.0228 -0.1558 0.075 Uiso 1 1 calc R
C28 C 0.6934(4) 0.9654(9) 0.2103(3) 0.0325(14) Uani 1 1 d .
H28A H 0.6410 1.0284 0.1984 0.039 Uiso 1 1 calc R
C29 C 0.7785(4) 1.0518(8) 0.2605(3) 0.0299(13) Uani 1 1 d .
H29A H 0.7851 1.1722 0.2841 0.036 Uiso 1 1 calc R
C30 C 0.8532(4) 0.9536(9) 0.2744(3) 0.0359(14) Uani 1 1 d .
H30A H 0.9104 1.0135 0.3073 0.043 Uiso 1 1 calc R
N4 N 0.8486(3) 0.7770(7) 0.2435(2) 0.0311(11) Uani 1 1 d .
C32 C 0.7656(4) 0.6959(8) 0.1953(3) 0.0261(12) Uani 1 1 d .
C33 C 0.7639(3) 0.4997(9) 0.1631(3) 0.0274(12) Uani 1 1 d .
C34 C 0.8424(4) 0.4189(8) 0.1778(3) 0.0269(12) Uani 1 1 d .
H34A H 0.8976 0.4883 0.2087 0.032 Uiso 1 1 calc R
C35 C 0.8400(3) 0.2374(8) 0.1473(3) 0.0257(13) Uani 1 1 d .
C36 C 0.7561(4) 0.1405(8) 0.1005(3) 0.0286(13) Uani 1 1 d .
H36A H 0.7509 0.0197 0.0775 0.034 Uiso 1 1 calc R
C37 C 0.6798(3) 0.2278(9) 0.0885(3) 0.0289(13) Uani 1 1 d .
C38 C 0.5909(4) 0.1182(9) 0.0426(3) 0.0301(13) Uani 1 1 d .
N6 N 0.5895(3) -0.0562(9) 0.0131(3) 0.0406(13) Uani 1 1 d .
C40 C 0.5120(4) -0.1656(10) -0.0238(3) 0.0430(16) Uani 1 1 d .
H40A H 0.5105 -0.2882 -0.0444 0.052 Uiso 1 1 calc R
C41 C 0.4348(4) -0.1079(11) -0.0332(3) 0.0432(16) Uani 1 1 d .
H41A H 0.3823 -0.1885 -0.0596 0.052 Uiso 1 1 calc R
C42 C 0.4370(4) 0.0749(10) -0.0020(3) 0.0419(16) Uani 1 1 d .
H42A H 0.3866 0.1179 -0.0061 0.050 Uiso 1 1 calc R
C43 C 0.9247(3) 0.1497(8) 0.1630(3) 0.0239(12) Uani 1 1 d .
C44 C 0.9320(3) -0.0558(9) 0.1555(3) 0.0301(13) Uani 1 1 d .
H44A H 0.8833 -0.1420 0.1399 0.036 Uiso 1 1 calc R
C45 C 1.0105(3) -0.1370(9) 0.1705(3) 0.0284(13) Uani 1 1 d .
H45A H 1.0128 -0.2765 0.1640 0.034 Uiso 1 1 calc R
C46 C 1.0856(3) -0.0167(9) 0.1949(3) 0.0262(12) Uani 1 1 d .
C47 C 1.0767(4) 0.1930(8) 0.2025(3) 0.0315(13) Uani 1 1 d .
H47A H 1.1256 0.2799 0.2192 0.038 Uiso 1 1 calc R
C48 C 0.9976(3) 0.2740(9) 0.1861(3) 0.0301(13) Uani 1 1 d .
H48A H 0.9935 0.4141 0.1908 0.036 Uiso 1 1 calc R
C49 C 1.2814(4) -0.3410(9) 0.2402(3) 0.0347(14) Uani 1 1 d .
C50 C 1.2862(4) -0.5055(10) 0.1966(4) 0.0475(17) Uani 1 1 d .
H50A H 1.2651 -0.6337 0.2010 0.071 Uiso 1 1 calc R
H50B H 1.3483 -0.5198 0.2145 0.071 Uiso 1 1 calc R
H50C H 1.2482 -0.4657 0.1470 0.071 Uiso 1 1 calc R
C51 C 1.3258(4) -0.4241(11) 0.3146(3) 0.0504(18) Uani 1 1 d .
H51A H 1.3026 -0.5588 0.3108 0.076 Uiso 1 1 calc R
H51B H 1.3122 -0.3356 0.3389 0.076 Uiso 1 1 calc R
H51C H 1.3909 -0.4307 0.3412 0.076 Uiso 1 1 calc R
C52 C 1.3127(4) -0.1227(9) 0.2384(3) 0.0334(14) Uani 1 1 d .
C53 C 1.2950(4) -0.0753(10) 0.1690(4) 0.0452(16) Uani 1 1 d .
H53A H 1.3160 0.0606 0.1711 0.068 Uiso 1 1 calc R
H53B H 1.2305 -0.0845 0.1301 0.068 Uiso 1 1 calc R
H53C H 1.3271 -0.1719 0.1617 0.068 Uiso 1 1 calc R
C54 C 1.4103(4) -0.0755(11) 0.3025(4) 0.0543(19) Uani 1 1 d .
H54A H 1.4255 0.0610 0.2982 0.081 Uiso 1 1 calc R
H54B H 1.4506 -0.1712 0.3043 0.081 Uiso 1 1 calc R
H54C H 1.4169 -0.0863 0.3457 0.081 Uiso 1 1 calc R
B1 B 0.2783(4) 0.4031(10) 0.0164(3) 0.0271(15) Uani 1 1 d .
B2 B 1.1749(4) -0.1062(10) 0.2146(3) 0.0289(15) Uani 1 1 d .

loop_
_atom_site_aniso_label
_atom_site_aniso_U_11
_atom_site_aniso_U_22
_atom_site_aniso_U_33
_atom_site_aniso_U_23
_atom_site_aniso_U_13
_atom_site_aniso_U_12
O1 0.0273(19) 0.024(2) 0.028(2) -0.0047(17) 0.0121(17) 0.0019(17)
O2 0.026(2) 0.023(2) 0.026(2) -0.0030(17) 0.0076(17) -0.0036(17)
O3 0.026(2) 0.026(2) 0.039(2) -0.0050(17) 0.0197(19) -0.0033(17)
O4 0.034(2) 0.028(2) 0.049(2) -0.0081(19) 0.029(2) -0.0041(18)
C4 0.026(3) 0.031(3) 0.020(3) 0.000(3) 0.009(3) 0.000(3)
N2 0.024(2) 0.025(3) 0.022(2) -0.002(2) 0.011(2) -0.002(2)
C12 0.037(3) 0.034(4) 0.029(3) -0.005(3) 0.017(3) -0.006(3)
C31 0.033(3) 0.028(3) 0.027(3) 0.006(3) 0.018(3) 0.005(3)
N5 0.029(2) 0.024(3) 0.028(3) 0.004(2) 0.018(2) 0.001(2)
C39 0.034(3) 0.033(4) 0.044(4) -0.007(3) 0.026(3) -0.002(3)
C1 0.044(4) 0.028(3) 0.030(3) -0.008(3) 0.021(3) -0.009(3)
C2 0.050(4) 0.030(3) 0.042(4) -0.010(3) 0.037(3) -0.012(3)
C3 0.038(3) 0.023(3) 0.038(3) 0.004(3) 0.026(3) 0.003(3)
N1 0.032(3) 0.026(3) 0.034(3) 0.002(2) 0.022(2) 0.000(2)
C5 0.035(3) 0.018(3) 0.033(3) 0.001(2) 0.024(3) -0.001(2)
C6 0.028(3) 0.022(3) 0.020(3) 0.000(2) 0.014(3) 0.000(2)
C7 0.020(3) 0.019(3) 0.023(3) -0.001(2) 0.010(2) -0.001(2)
C8 0.024(3) 0.027(3) 0.025(3) 0.000(2) 0.016(3) 0.000(2)
C9 0.031(3) 0.020(3) 0.029(3) 0.001(2) 0.020(3) -0.001(2)
C10 0.021(3) 0.029(3) 0.024(3) 0.003(2) 0.014(3) 0.001(2)
C11 0.027(3) 0.035(4) 0.026(3) -0.003(3) 0.015(3) -0.003(3)
N3 0.023(2) 0.033(3) 0.027(3) 0.001(2) 0.012(2) 0.003(2)
C13 0.041(4) 0.045(4) 0.041(4) 0.001(3) 0.024(3) 0.012(3)
C14 0.033(3) 0.051(4) 0.033(4) 0.008(3) 0.016(3) 0.019(3)
C15 0.025(3) 0.056(4) 0.025(3) 0.001(3) 0.008(3) 0.006(3)
C16 0.024(3) 0.026(3) 0.024(3) -0.002(2) 0.016(3) 0.000(2)
C17 0.026(3) 0.029(3) 0.028(3) -0.004(2) 0.015(3) -0.002(2)
C18 0.032(3) 0.024(3) 0.036(3) 0.005(3) 0.023(3) 0.006(3)
C19 0.029(3) 0.020(3) 0.026(3) -0.001(2) 0.019(3) 0.002(2)
C20 0.036(3) 0.019(3) 0.028(3) -0.004(2) 0.020(3) -0.001(3)
C21 0.026(3) 0.025(3) 0.028(3) 0.002(2) 0.015(3) 0.008(2)
C22 0.034(3) 0.021(3) 0.031(3) -0.005(3) 0.017(3) -0.004(3)
C23 0.030(3) 0.045(4) 0.041(4) -0.009(3) 0.008(3) 0.002(3)
C24 0.053(4) 0.036(4) 0.030(3) 0.000(3) 0.020(3) -0.010(3)
C25 0.030(3) 0.030(3) 0.032(3) 0.006(3) 0.012(3) 0.000(3)
C26 0.035(4) 0.082(6) 0.042(4) 0.010(4) 0.016(4) -0.019(4)
C27 0.051(4) 0.027(4) 0.032(4) -0.008(3) 0.006(3) -0.005(3)
C28 0.037(3) 0.028(3) 0.037(3) 0.009(3) 0.025(3) 0.014(3)
C29 0.043(3) 0.021(3) 0.026(3) 0.003(2) 0.022(3) 0.007(3)
C30 0.030(3) 0.036(4) 0.027(3) -0.003(3) 0.010(3) 0.002(3)
N4 0.027(3) 0.030(3) 0.029(3) 0.001(2) 0.014(2) 0.005(2)
C32 0.032(3) 0.027(3) 0.023(3) 0.007(2) 0.018(3) 0.011(3)
C33 0.030(3) 0.030(3) 0.024(3) 0.007(2) 0.017(3) 0.001(3)
C34 0.028(3) 0.029(3) 0.026(3) 0.008(2) 0.018(3) 0.006(3)
C35 0.024(3) 0.030(3) 0.018(3) 0.007(2) 0.011(2) 0.003(2)
C36 0.039(3) 0.022(3) 0.028(3) 0.005(2) 0.023(3) 0.002(3)
C37 0.025(3) 0.038(4) 0.023(3) 0.003(3) 0.015(3) 0.004(3)
C38 0.037(3) 0.031(3) 0.027(3) 0.000(3) 0.022(3) 0.002(3)
N6 0.032(3) 0.057(4) 0.035(3) -0.014(3) 0.022(2) -0.010(3)
C40 0.045(4) 0.045(4) 0.043(4) -0.010(3) 0.029(3) -0.006(3)
C41 0.028(3) 0.054(4) 0.045(4) -0.008(3) 0.022(3) -0.003(3)
C42 0.034(3) 0.050(4) 0.047(4) -0.005(3) 0.028(3) -0.003(3)
C43 0.018(3) 0.025(3) 0.018(3) 0.001(2) 0.006(2) 0.002(2)
C44 0.024(3) 0.034(4) 0.031(3) 0.004(3) 0.016(3) 0.001(2)
C45 0.030(3) 0.023(3) 0.030(3) 0.001(2) 0.017(3) 0.006(2)
C46 0.025(3) 0.027(3) 0.022(3) -0.001(2) 0.013(2) -0.001(2)
C47 0.032(3) 0.021(3) 0.042(4) -0.003(3) 0.024(3) -0.002(3)
C48 0.027(3) 0.023(3) 0.035(3) 0.000(3) 0.016(3) 0.001(3)
C49 0.035(3) 0.025(3) 0.048(4) 0.005(3) 0.028(3) 0.004(3)
C50 0.052(4) 0.027(4) 0.080(5) -0.007(3) 0.049(4) 0.000(3)
C51 0.036(4) 0.063(5) 0.050(4) 0.017(4) 0.026(3) 0.007(3)
C52 0.033(3) 0.025(3) 0.050(4) -0.010(3) 0.029(3) -0.006(3)
C53 0.057(4) 0.034(4) 0.071(5) 0.005(3) 0.053(4) 0.005(3)
C54 0.037(4) 0.049(4) 0.076(5) -0.018(4) 0.034(4) -0.008(3)
B1 0.029(3) 0.030(4) 0.030(4) -0.004(3) 0.022(3) -0.006(3)
B2 0.038(4) 0.023(3) 0.031(4) -0.003(3) 0.024(3) 0.000(3)

loop_
_atom_type_symbol
_atom_type_description
_atom_type_scat_dispersion_real
_atom_type_scat_dispersion_imag
_atom_type_scat_source
C C 0.0033 0.0016 'International Tables Vol C Tables 4.2.6.8 and 6.1.1.4'
H H 0.0000 0.0000 'International Tables Vol C Tables 4.2.6.8 and 6.1.1.4'
B B 0.0013 0.0007 'International Tables Vol C Tables 4.2.6.8 and 6.1.1.4'
N N 0.0061 0.0033 'International Tables Vol C Tables 4.2.6.8 and 6.1.1.4'
O O 0.0106 0.0060 'International Tables Vol C Tables 4.2.6.8 and 6.1.1.4'

loop_
_geom_angle_atom_site_label_1
_geom_angle_atom_site_label_2
_geom_angle_atom_site_label_3
_geom_angle
B1 O1 C22 107.3(4)
B1 O2 C25 106.8(4)
B2 O3 C49 106.8(4)
B2 O4 C52 107.1(4)
C5 C4 C1 119.6(5)
C5 C4 H4A 120.2
C1 C4 H4A 120.2
C10 N2 C6 118.5(4)
C11 C12 C15 118.1(6)
C11 C12 H12A 120.9
C15 C12 H12A 120.9
C28 C31 C32 119.7(5)
C28 C31 H31A 120.1
C32 C31 H31A 120.1
C37 N5 C33 117.9(5)
C42 C39 C38 119.5(6)
C42 C39 H39A 120.3
C38 C39 H39A 120.3
C4 C1 C2 118.2(5)
C4 C1 H1A 120.9
C2 C1 H1A 120.9
C3 C2 C1 118.0(6)
C3 C2 H2A 121.0
C1 C2 H2A 121.0
N1 C3 C2 124.6(5)
N1 C3 H3A 117.7
C2 C3 H3A 117.7
C5 N1 C3 116.8(5)
N1 C5 C4 122.7(5)
N1 C5 C6 115.6(5)
C4 C5 C6 121.7(5)
N2 C6 C7 121.7(5)
N2 C6 C5 118.1(4)
C7 C6 C5 120.2(5)
C8 C7 C6 120.1(5)
C8 C7 H7A 119.9
C6 C7 H7A 119.9
C7 C8 C9 118.4(5)
C7 C8 C16 120.6(5)
C9 C8 C16 121.0(5)
C8 C9 C10 118.1(5)
C8 C9 H9A 121.0
C10 C9 H9A 121.0
N2 C10 C9 123.2(5)
N2 C10 C11 117.1(5)
C9 C10 C11 119.6(5)
N3 C11 C12 122.2(5)
N3 C11 C10 117.1(5)
C12 C11 C10 120.6(5)
C11 N3 C13 119.3(5)
N3 C13 C14 121.2(6)
N3 C13 H13A 119.4
C14 C13 H13A 119.4
C15 C14 C13 120.0(6)
C15 C14 H14A 120.0
C13 C14 H14A 120.0
C14 C15 C12 119.1(6)
C14 C15 H15A 120.5
C12 C15 H15A 120.5
C21 C16 C17 118.6(5)
C21 C16 C8 122.0(5)
C17 C16 C8 119.4(5)
C18 C17 C16 119.9(5)
C18 C17 H17A 120.1
C16 C17 H17A 120.1
C17 C18 C19 122.2(5)
C17 C18 H18A 118.9
C19 C18 H18A 118.9
C18 C19 C20 117.2(5)
C18 C19 B1 122.1(5)
C20 C19 B1 120.7(5)
C21 C20 C19 121.8(5)
C21 C20 H20A 119.1
C19 C20 H20A 119.1
C20 C21 C16 120.3(5)
C20 C21 H21A 119.8
C16 C21 H21A 119.8
O1 C22 C23 109.2(5)
O1 C22 C24 105.6(4)
C23 C22 C24 111.6(5)
O1 C22 C25 102.4(4)
C23 C22 C25 114.3(5)
C24 C22 C25 112.9(5)
C22 C23 H23A 109.5
C22 C23 H23B 109.5
H23A C23 H23B 109.5
C22 C23 H23C 109.5
H23A C23 H23C 109.5
H23B C23 H23C 109.5
C22 C24 H24A 109.5
C22 C24 H24B 109.5
H24A C24 H24B 109.5
C22 C24 H24C 109.5
H24A C24 H24C 109.5
H24B C24 H24C 109.5
O2 C25 C26 105.6(4)
O2 C25 C27 106.4(5)
C26 C25 C27 112.1(6)
O2 C25 C22 102.5(4)
C26 C25 C22 114.5(5)
C27 C25 C22 114.5(5)
C25 C26 H26A 109.5
C25 C26 H26B 109.5
H26A C26 H26B 109.5
C25 C26 H26C 109.5
H26A C26 H26C 109.5
H26B C26 H26C 109.5
C25 C27 H27A 109.5
C25 C27 H27B 109.5
H27A C27 H27B 109.5
C25 C27 H27C 109.5
H27A C27 H27C 109.5
H27B C27 H27C 109.5
C31 C28 C29 118.8(5)
C31 C28 H28A 120.6
C29 C28 H28A 120.6
C30 C29 C28 117.8(5)
C30 C29 H29A 121.1
C28 C29 H29A 121.1
N4 C30 C29 124.0(5)
N4 C30 H30A 118.0
C29 C30 H30A 118.0
C32 N4 C30 117.1(5)
N4 C32 C31 122.6(5)
N4 C32 C33 115.1(5)
C31 C32 C33 122.3(5)
N5 C33 C34 121.2(5)
N5 C33 C32 117.3(5)
C34 C33 C32 121.5(5)
C35 C34 C33 121.0(5)
C35 C34 H34A 119.5
C33 C34 H34A 119.5
C34 C35 C36 117.7(5)
C34 C35 C43 121.2(5)
C36 C35 C43 121.1(5)
C35 C36 C37 118.6(5)
C35 C36 H36A 120.7
C37 C36 H36A 120.7
N5 C37 C36 123.4(5)
N5 C37 C38 117.4(5)
C36 C37 C38 119.2(5)
N6 C38 C39 122.7(5)
N6 C38 C37 116.4(5)
C39 C38 C37 120.8(5)
C38 N6 C40 117.3(5)
N6 C40 C41 124.1(6)
N6 C40 H40A 118.0
C41 C40 H40A 118.0
C40 C41 C42 118.1(6)
C40 C41 H41A 121.0
C42 C41 H41A 121.0
C39 C42 C41 118.4(6)
C39 C42 H42A 120.8
C41 C42 H42A 120.8
C44 C43 C48 118.4(5)
C44 C43 C35 121.3(5)
C48 C43 C35 120.4(5)
C43 C44 C45 121.3(5)
C43 C44 H44A 119.4
C45 C44 H44A 119.4
C46 C45 C44 121.9(5)
C46 C45 H45A 119.1
C44 C45 H45A 119.1
C45 C46 C47 115.8(5)
C45 C46 B2 122.5(5)
C47 C46 B2 121.6(5)
C48 C47 C46 122.1(5)
C48 C47 H47A 119.0
C46 C47 H47A 119.0
C43 C48 C47 120.6(5)
C43 C48 H48A 119.7
C47 C48 H48A 119.7
O3 C49 C51 106.4(5)
O3 C49 C50 107.5(5)
C51 C49 C50 108.7(5)
O3 C49 C52 102.3(4)
C51 C49 C52 114.9(5)
C50 C49 C52 116.2(5)
C49 C50 H50A 109.5
C49 C50 H50B 109.5
H50A C50 H50B 109.5
C49 C50 H50C 109.5
H50A C50 H50C 109.5
H50B C50 H50C 109.5
C49 C51 H51A 109.5
C49 C51 H51B 109.5
H51A C51 H51B 109.5
C49 C51 H51C 109.5
H51A C51 H51C 109.5
H51B C51 H51C 109.5
O4 C52 C53 107.0(5)
O4 C52 C54 108.9(5)
C53 C52 C54 111.6(5)
O4 C52 C49 102.1(4)
C53 C52 C49 113.1(5)
C54 C52 C49 113.5(5)
C52 C53 H53A 109.5
C52 C53 H53B 109.5
H53A C53 H53B 109.5
C52 C53 H53C 109.5
H53A C53 H53C 109.5
H53B C53 H53C 109.5
C52 C54 H54A 109.5
C52 C54 H54B 109.5
H54A C54 H54B 109.5
C52 C54 H54C 109.5
H54A C54 H54C 109.5
H54B C54 H54C 109.5
O1 B1 O2 113.5(5)
O1 B1 C19 123.3(5)
O2 B1 C19 123.2(5)
O4 B2 O3 113.1(5)
O4 B2 C46 124.2(5)
O3 B2 C46 122.7(5)

loop_
_geom_bond_atom_site_label_1
_geom_bond_atom_site_label_2
_geom_bond_distance
O1 B1 1.360(7)
O1 C22 1.466(6)
O2 B1 1.364(7)
O2 C25 1.474(6)
O3 B2 1.370(7)
O3 C49 1.464(6)
O4 B2 1.366(7)
O4 C52 1.458(6)
C4 C5 1.373(7)
C4 C1 1.385(8)
C4 H4A 0.9300
N2 C10 1.326(7)
N2 C6 1.342(6)
C12 C11 1.385(7)
C12 C15 1.391(8)
C12 H12A 0.9300
C31 C28 1.376(8)
C31 C32 1.374(7)
C31 H31A 0.9300
N5 C37 1.336(7)
N5 C33 1.351(6)
C39 C42 1.376(8)
C39 C38 1.383(7)
C39 H39A 0.9300
C1 C2 1.385(8)
C1 H1A 0.9300
C2 C3 1.365(7)
C2 H2A 0.9300
C3 N1 1.341(7)
C3 H3A 0.9300
N1 C5 1.332(6)
C5 C6 1.477(7)
C6 C7 1.390(7)
C7 C8 1.381(7)
C7 H7A 0.9300
C8 C9 1.385(7)
C8 C16 1.484(7)
C9 C10 1.407(7)
C9 H9A 0.9300
C10 C11 1.481(7)
C11 N3 1.323(7)
N3 C13 1.342(7)
C13 C14 1.373(8)
C13 H13A 0.9300
C14 C15 1.353(9)
C14 H14A 0.9300
C15 H15A 0.9300
C16 C21 1.386(7)
C16 C17 1.403(7)
C17 C18 1.367(7)
C17 H17A 0.9300
C18 C19 1.383(7)
C18 H18A 0.9300
C19 C20 1.393(7)
C19 B1 1.537(8)
C20 C21 1.371(7)
C20 H20A 0.9300
C21 H21A 0.9300
C22 C23 1.502(8)
C22 C24 1.515(8)
C22 C25 1.544(8)
C23 H23A 0.9600
C23 H23B 0.9600
C23 H23C 0.9600
C24 H24A 0.9600
C24 H24B 0.9600
C24 H24C 0.9600
C25 C26 1.492(8)
C25 C27 1.524(8)
C26 H26A 0.9600
C26 H26B 0.9600
C26 H26C 0.9600
C27 H27A 0.9600
C27 H27B 0.9600
C27 H27C 0.9600
C28 C29 1.380(8)
C28 H28A 0.9300
C29 C30 1.378(8)
C29 H29A 0.9300
C30 N4 1.342(7)
C30 H30A 0.9300
N4 C32 1.335(7)
C32 C33 1.484(7)
C33 C34 1.385(7)
C34 C35 1.376(7)
C34 H34A 0.9300
C35 C36 1.387(7)
C35 C43 1.497(7)
C36 C37 1.392(7)
C36 H36A 0.9300
C37 C38 1.485(7)
C38 N6 1.331(7)
N6 C40 1.340(7)
C40 C41 1.371(8)
C40 H40A 0.9300
C41 C42 1.393(9)
C41 H41A 0.9300
C42 H42A 0.9300
C43 C44 1.372(7)
C43 C48 1.373(7)
C44 C45 1.381(7)
C44 H44A 0.9300
C45 C46 1.383(7)
C45 H45A 0.9300
C46 C47 1.406(7)
C46 B2 1.540(8)
C47 C48 1.379(7)
C47 H47A 0.9300
C48 H48A 0.9300
C49 C51 1.512(8)
C49 C50 1.536(8)
C49 C52 1.552(8)
C50 H50A 0.9600
C50 H50B 0.9600
C50 H50C 0.9600
C51 H51A 0.9600
C51 H51B 0.9600
C51 H51C 0.9600
C52 C53 1.502(8)
C52 C54 1.510(8)
C53 H53A 0.9600
C53 H53B 0.9600
C53 H53C 0.9600
C54 H54A 0.9600
C54 H54B 0.9600
C54 H54C 0.9600
